data_7123102
loop_
_publ_author_name
'Shi, Xiaodong'
'Lai, Qi'
'Liu, Qing'
'Zhao, Kai'
'Shan, Chuan'
'Wojtas, Lukasz'
'Zheng, Qing-Chuan'
'Song, Zhiguang'

_publ_section_title
;
 Rational design and synthesis of yellow-light emitting triazole
 fluorophores with AIE and mechanochromic properties
;
_journal_name_full 'Chemical Communications'
_journal_paper_doi 10.1039/C9CC00262F
_journal_year 2019
_chemical_formula_moiety 'C23 H20 N4 O'
_chemical_formula_sum 'C23 H20 N4 O'
_chemical_formula_weight 368.43
_space_group_crystal_system monoclinic
_space_group_IT_number 14
_space_group_name_Hall '-P 2ybc'
_space_group_name_H-M_alt 'P 1 21/c 1'
_symmetry_space_group_name_Hall '-P 2ybc'
_symmetry_space_group_name_H-M 'P 1 21/c 1'
_atom_sites_solution_hydrogens geom
_audit_creation_date 2018-11-08
_audit_creation_method
;
Olex2 1.2
(compiled 2018.05.29 svn.r3508 for OlexSys, GUI svn.r5506)
;
_audit_update_record
;
2019-01-02 deposited with the CCDC.    2019-03-07 downloaded from the CCDC.
;
_cell_angle_alpha 90
_cell_angle_beta 99.599(2)
_cell_angle_gamma 90
_cell_formula_units_Z 4
_cell_length_a 10.5248(5)
_cell_length_b 9.9507(5)
_cell_length_c 18.3419(9)
_cell_measurement_reflns_used 9993
_cell_measurement_temperature 100(2)
_cell_measurement_theta_max 79.58
_cell_measurement_theta_min 4.26
_cell_volume 1894.04(16)
_computing_cell_refinement 'SAINT V8.38A (?, 2016)'
_computing_data_reduction 'SAINT V8.38A (?, 2016)'
_computing_molecular_graphics 'Olex2 (Dolomanov et al., 2009)'
_computing_publication_material 'Olex2 (Dolomanov et al., 2009)'
_computing_structure_refinement 'XL (Sheldrick, 2008)'
_diffrn_ambient_temperature 99.98
_diffrn_measured_fraction_theta_full 0.989
_diffrn_measured_fraction_theta_max 0.955
_diffrn_measurement_device_type 'Bruker D8 Venture PHOTON II CPAD'
_diffrn_measurement_method 'omega scans'
_diffrn_radiation_monochromator mirrors
_diffrn_radiation_type CuK\a
_diffrn_radiation_wavelength 1.54178
_diffrn_reflns_av_R_equivalents 0.0474
_diffrn_reflns_av_unetI/netI 0.0246
_diffrn_reflns_Laue_measured_fraction_full 0.989
_diffrn_reflns_Laue_measured_fraction_max 0.955
_diffrn_reflns_limit_h_max 11
_diffrn_reflns_limit_h_min -12
_diffrn_reflns_limit_k_max 10
_diffrn_reflns_limit_k_min -11
_diffrn_reflns_limit_l_max 21
_diffrn_reflns_limit_l_min -22
_diffrn_reflns_number 26941
_diffrn_reflns_point_group_measured_fraction_full 0.989
_diffrn_reflns_point_group_measured_fraction_max 0.955
_diffrn_reflns_theta_full 67.679
_diffrn_reflns_theta_max 79.803
_diffrn_reflns_theta_min 4.260
_diffrn_source 'INCOATEC Imus micro-focus source'
_diffrn_standards_number 0
_exptl_absorpt_coefficient_mu 0.650
_exptl_absorpt_correction_T_max 1.0000
_exptl_absorpt_correction_T_min 0.9439
_exptl_absorpt_correction_type multi-scan
_exptl_absorpt_process_details
;
SADABS-2016/2 (Bruker,2016/2) was used for absorption correction.
wR2(int) was 0.1314 before and 0.0627 after correction.
The Ratio of minimum to maximum transmission is 0.9439.
The \l/2 correction factor is Not present.
;
_exptl_crystal_density_diffrn 1.292
_exptl_crystal_description plate
_exptl_crystal_F_000 776
_exptl_crystal_size_max 0.09
_exptl_crystal_size_mid 0.09
_exptl_crystal_size_min 0.03
_refine_diff_density_max 0.201
_refine_diff_density_min -0.251
_refine_diff_density_rms 0.044
_refine_ls_extinction_method none
_refine_ls_goodness_of_fit_ref 1.055
_refine_ls_hydrogen_treatment constr
_refine_ls_matrix_type full
_refine_ls_number_parameters 255
_refine_ls_number_reflns 3950
_refine_ls_number_restraints 0
_refine_ls_restrained_S_all 1.055
_refine_ls_R_factor_all 0.0447
_refine_ls_R_factor_gt 0.0372
_refine_ls_shift/su_max 0.000
_refine_ls_shift/su_mean 0.000
_refine_ls_structure_factor_coef Fsqd
_refine_ls_weighting_details 'w=1/[\s^2^(Fo^2^)+(0.0371P)^2^+0.6925P] where P=(Fo^2^+2Fc^2^)/3'
_refine_ls_weighting_scheme calc
_refine_ls_wR_factor_gt 0.0857
_refine_ls_wR_factor_ref 0.0917
_reflns_Friedel_coverage 0.000
_reflns_number_gt 3425
_reflns_number_total 3950
_reflns_threshold_expression 'I > 2\s(I)'
_cod_data_source_file c9cc00262f2.cif
_cod_data_source_block ql_1023_d7
_cod_database_code 7123102
_shelx_shelxl_version_number 2017/1
_shelx_space_group_comment
;
The symmetry employed for this shelxl refinement is uniquely defined
by the following loop, which should always be used as a source of
symmetry information in preference to the above space-group names.
They are only intended as comments.
;
_shelx_estimated_absorpt_t_max 0.981
_shelx_estimated_absorpt_t_min 0.944
_olex2_refinement_description
;
1. Fixed Uiso
 At 1.2 times of:
  All C(H) groups
 At 1.5 times of:
  All C(H,H,H) groups
2.a Aromatic/amide H refined with riding coordinates:
 C1(H1), C2(H2), C3(H3), C4(H4), C5(H5), C15(H15), C16(H16), C17(H17),
 C18(H18), C19(H19), C21(H21), C22(H22), C24(H24), C25(H25)
2.b Idealised Me refined as rotating group:
 C27(H27A,H27B,H27C), C28(H28A,H28B,H28C)
;
_olex2_submission_special_instructions 'No special instructions were received'

loop_
_space_group_symop_operation_xyz
'x, y, z'
'-x, y+1/2, -z+1/2'
'-x, -y, -z'
'x, -y-1/2, z-1/2'

loop_
_atom_site_label
_atom_site_type_symbol
_atom_site_fract_x
_atom_site_fract_y
_atom_site_fract_z
_atom_site_U_iso_or_equiv
_atom_site_adp_type
_atom_site_occupancy
_atom_site_site_symmetry_order
_atom_site_calc_flag
_atom_site_refinement_flags_posn
C1 C 0.67315(12) 0.11053(14) 0.31523(7) 0.0260(3) Uani 1 1 d .
H1 H 0.687892 0.171577 0.277706 0.031 Uiso 1 1 calc R
C2 C 0.69382(13) -0.02586(14) 0.30664(8) 0.0305(3) Uani 1 1 d .
H2 H 0.722150 -0.057768 0.263243 0.037 Uiso 1 1 calc R
C3 C 0.67321(13) -0.11564(14) 0.36127(8) 0.0302(3) Uani 1 1 d .
H3 H 0.686749 -0.209086 0.355239 0.036 Uiso 1 1 calc R
C4 C 0.63271(13) -0.06841(14) 0.42484(8) 0.0293(3) Uani 1 1 d .
H4 H 0.619734 -0.129688 0.462636 0.035 Uiso 1 1 calc R
C5 C 0.61099(12) 0.06829(13) 0.43352(7) 0.0249(3) Uani 1 1 d .
H5 H 0.582596 0.099859 0.476969 0.030 Uiso 1 1 calc R
C6 C 0.63088(11) 0.15886(12) 0.37854(7) 0.0206(2) Uani 1 1 d .
C7 C 0.60058(11) 0.30263(12) 0.38383(6) 0.0193(2) Uani 1 1 d .
N8 N 0.49374(9) 0.34354(10) 0.40784(5) 0.0198(2) Uani 1 1 d .
N9 N 0.49159(9) 0.47670(10) 0.39681(5) 0.0188(2) Uani 1 1 d .
N10 N 0.58889(9) 0.52590(10) 0.36722(5) 0.0199(2) Uani 1 1 d .
C11 C 0.66028(11) 0.41678(12) 0.35889(6) 0.0197(2) Uani 1 1 d .
C12 C 0.78919(11) 0.42808(12) 0.33723(6) 0.0204(2) Uani 1 1 d .
O13 O 0.87385(8) 0.34976(10) 0.36394(5) 0.0266(2) Uani 1 1 d .
C14 C 0.81485(11) 0.53456(12) 0.28480(6) 0.0193(2) Uani 1 1 d .
C15 C 0.71822(11) 0.58441(13) 0.23004(7) 0.0223(3) Uani 1 1 d .
H15 H 0.631709 0.555040 0.227530 0.027 Uiso 1 1 calc R
C16 C 0.74926(13) 0.67710(14) 0.17928(7) 0.0267(3) Uani 1 1 d .
H16 H 0.684366 0.708649 0.140793 0.032 Uiso 1 1 calc R
C17 C 0.87450(13) 0.72389(13) 0.18447(7) 0.0267(3) Uani 1 1 d .
H17 H 0.894534 0.789354 0.150430 0.032 Uiso 1 1 calc R
C18 C 0.97095(12) 0.67541(14) 0.23929(7) 0.0260(3) Uani 1 1 d .
H18 H 1.056644 0.707888 0.242852 0.031 Uiso 1 1 calc R
C19 C 0.94164(12) 0.57966(13) 0.28866(7) 0.0229(3) Uani 1 1 d .
H19 H 1.007833 0.544481 0.325255 0.027 Uiso 1 1 calc R
C20 C 0.38599(11) 0.55811(12) 0.40981(6) 0.0184(2) Uani 1 1 d .
C21 C 0.29290(11) 0.50583(12) 0.44753(6) 0.0203(2) Uani 1 1 d .
H21 H 0.300750 0.416506 0.466008 0.024 Uiso 1 1 calc R
C22 C 0.18871(11) 0.58428(13) 0.45810(6) 0.0204(2) Uani 1 1 d .
H22 H 0.125921 0.547616 0.484101 0.025 Uiso 1 1 calc R
C23 C 0.17346(11) 0.71714(12) 0.43125(6) 0.0201(2) Uani 1 1 d .
C24 C 0.26981(12) 0.76719(13) 0.39318(7) 0.0218(2) Uani 1 1 d .
H24 H 0.262840 0.856253 0.374277 0.026 Uiso 1 1 calc R
C25 C 0.37402(12) 0.68888(12) 0.38295(6) 0.0210(2) Uani 1 1 d .
H25 H 0.437807 0.724733 0.357403 0.025 Uiso 1 1 calc R
N26 N 0.07007(10) 0.79455(11) 0.44139(6) 0.0253(2) Uani 1 1 d .
C27 C -0.03458(12) 0.73661(14) 0.47339(7) 0.0262(3) Uani 1 1 d .
H27A H -0.076129 0.665431 0.440935 0.039 Uiso 1 1 calc GR
H27B H -0.097860 0.806585 0.478821 0.039 Uiso 1 1 calc GR
H27C H -0.000441 0.698683 0.522024 0.039 Uiso 1 1 calc GR
C28 C 0.05212(14) 0.92592(14) 0.40711(8) 0.0302(3) Uani 1 1 d .
H28A H 0.126397 0.982974 0.425649 0.045 Uiso 1 1 calc GR
H28B H -0.026390 0.967105 0.419152 0.045 Uiso 1 1 calc GR
H28C H 0.044219 0.916509 0.353361 0.045 Uiso 1 1 calc GR

loop_
_atom_site_aniso_label
_atom_site_aniso_U_11
_atom_site_aniso_U_22
_atom_site_aniso_U_33
_atom_site_aniso_U_23
_atom_site_aniso_U_13
_atom_site_aniso_U_12
C1 0.0268(7) 0.0254(7) 0.0268(6) -0.0030(5) 0.0071(5) 0.0001(5)
C2 0.0285(7) 0.0277(7) 0.0366(7) -0.0103(5) 0.0095(5) 0.0015(5)
C3 0.0244(7) 0.0193(7) 0.0466(8) -0.0065(5) 0.0052(5) 0.0019(5)
C4 0.0266(7) 0.0220(7) 0.0395(7) 0.0027(5) 0.0063(5) -0.0007(5)
C5 0.0232(6) 0.0241(7) 0.0285(6) -0.0019(5) 0.0073(5) -0.0009(5)
C6 0.0174(6) 0.0192(6) 0.0246(6) -0.0029(4) 0.0022(4) -0.0005(4)
C7 0.0183(6) 0.0207(6) 0.0191(5) -0.0020(4) 0.0032(4) -0.0008(4)
N8 0.0202(5) 0.0171(5) 0.0223(5) -0.0027(4) 0.0040(4) -0.0007(4)
N9 0.0182(5) 0.0175(5) 0.0215(5) -0.0016(4) 0.0061(4) -0.0013(4)
N10 0.0173(5) 0.0216(5) 0.0220(5) -0.0003(4) 0.0065(4) -0.0008(4)
C11 0.0195(6) 0.0204(6) 0.0196(5) -0.0011(4) 0.0047(4) 0.0011(4)
C12 0.0200(6) 0.0210(6) 0.0205(6) -0.0025(4) 0.0042(4) 0.0005(4)
O13 0.0220(5) 0.0289(5) 0.0297(5) 0.0061(4) 0.0067(3) 0.0059(3)
C14 0.0194(6) 0.0188(6) 0.0208(6) -0.0027(4) 0.0065(4) 0.0010(4)
C15 0.0172(6) 0.0250(6) 0.0256(6) -0.0003(5) 0.0062(4) 0.0032(4)
C16 0.0247(7) 0.0278(7) 0.0282(6) 0.0053(5) 0.0061(5) 0.0074(5)
C17 0.0300(7) 0.0214(6) 0.0312(7) 0.0040(5) 0.0120(5) 0.0021(5)
C18 0.0214(6) 0.0270(7) 0.0309(7) -0.0010(5) 0.0083(5) -0.0041(5)
C19 0.0206(6) 0.0257(7) 0.0224(6) -0.0025(5) 0.0034(4) 0.0001(5)
C20 0.0165(5) 0.0198(6) 0.0192(5) -0.0032(4) 0.0036(4) 0.0000(4)
C21 0.0205(6) 0.0196(6) 0.0213(6) 0.0003(4) 0.0046(4) -0.0007(4)
C22 0.0193(6) 0.0227(6) 0.0204(6) 0.0014(4) 0.0065(4) 0.0002(4)
C23 0.0194(6) 0.0217(6) 0.0189(5) -0.0017(4) 0.0027(4) 0.0012(4)
C24 0.0237(6) 0.0190(6) 0.0230(6) 0.0008(4) 0.0048(5) -0.0004(4)
C25 0.0204(6) 0.0222(6) 0.0211(6) -0.0006(4) 0.0056(4) -0.0027(4)
N26 0.0216(5) 0.0232(6) 0.0325(6) 0.0044(4) 0.0084(4) 0.0048(4)
C27 0.0222(6) 0.0308(7) 0.0276(6) 0.0031(5) 0.0098(5) 0.0060(5)
C28 0.0325(7) 0.0235(7) 0.0363(7) 0.0044(5) 0.0108(5) 0.0098(5)

loop_
_atom_type_symbol
_atom_type_description
_atom_type_scat_dispersion_real
_atom_type_scat_dispersion_imag
_atom_type_scat_source
C C 0.0181 0.0091 'International Tables Vol C Tables 4.2.6.8 and 6.1.1.4'
H H 0.0000 0.0000 'International Tables Vol C Tables 4.2.6.8 and 6.1.1.4'
N N 0.0311 0.0180 'International Tables Vol C Tables 4.2.6.8 and 6.1.1.4'
O O 0.0492 0.0322 'International Tables Vol C Tables 4.2.6.8 and 6.1.1.4'

loop_
_geom_angle_atom_site_label_1
_geom_angle_atom_site_label_2
_geom_angle_atom_site_label_3
_geom_angle
C2 C1 H1 119.7
C2 C1 C6 120.60(13)
C6 C1 H1 119.7
C1 C2 H2 119.9
C3 C2 C1 120.12(13)
C3 C2 H2 119.9
C2 C3 H3 120.1
C2 C3 C4 119.73(13)
C4 C3 H3 120.1
C3 C4 H4 119.8
C3 C4 C5 120.38(13)
C5 C4 H4 119.8
C4 C5 H5 120.0
C4 C5 C6 120.09(12)
C6 C5 H5 120.0
C1 C6 C7 119.47(11)
C5 C6 C1 119.08(12)
C5 C6 C7 121.34(11)
N8 C7 C6 121.37(11)
N8 C7 C11 107.82(11)
C11 C7 C6 130.38(11)
C7 N8 N9 104.19(10)
N8 N9 C20 122.01(10)
N10 N9 N8 115.53(10)
N10 N9 C20 122.23(10)
N9 N10 C11 103.43(10)
C7 C11 C12 128.75(11)
N10 C11 C7 109.03(10)
N10 C11 C12 121.61(11)
C11 C12 C14 120.11(10)
O13 C12 C11 118.90(11)
O13 C12 C14 120.98(11)
C15 C14 C12 122.00(11)
C15 C14 C19 119.80(11)
C19 C14 C12 118.11(11)
C14 C15 H15 120.2
C16 C15 C14 119.61(11)
C16 C15 H15 120.2
C15 C16 H16 119.8
C17 C16 C15 120.31(12)
C17 C16 H16 119.8
C16 C17 H17 119.9
C16 C17 C18 120.28(12)
C18 C17 H17 119.9
C17 C18 H18 120.1
C19 C18 C17 119.76(12)
C19 C18 H18 120.1
C14 C19 H19 119.9
C18 C19 C14 120.18(12)
C18 C19 H19 119.9
C21 C20 N9 120.23(11)
C25 C20 N9 119.96(10)
C25 C20 C21 119.78(11)
C20 C21 H21 120.1
C22 C21 C20 119.89(11)
C22 C21 H21 120.1
C21 C22 H22 119.1
C21 C22 C23 121.72(11)
C23 C22 H22 119.1
C22 C23 C24 116.95(11)
N26 C23 C22 121.74(11)
N26 C23 C24 121.32(11)
C23 C24 H24 119.4
C25 C24 C23 121.23(12)
C25 C24 H24 119.4
C20 C25 H25 119.8
C24 C25 C20 120.43(11)
C24 C25 H25 119.8
C23 N26 C27 120.32(11)
C23 N26 C28 119.80(11)
C28 N26 C27 118.75(11)
N26 C27 H27A 109.5
N26 C27 H27B 109.5
N26 C27 H27C 109.5
H27A C27 H27B 109.5
H27A C27 H27C 109.5
H27B C27 H27C 109.5
N26 C28 H28A 109.5
N26 C28 H28B 109.5
N26 C28 H28C 109.5
H28A C28 H28B 109.5
H28A C28 H28C 109.5
H28B C28 H28C 109.5

loop_
_geom_bond_atom_site_label_1
_geom_bond_atom_site_label_2
_geom_bond_distance
C1 H1 0.9500
C1 C2 1.3876(19)
C1 C6 1.3963(17)
C2 H2 0.9500
C2 C3 1.386(2)
C3 H3 0.9500
C3 C4 1.389(2)
C4 H4 0.9500
C4 C5 1.3929(19)
C5 H5 0.9500
C5 C6 1.3940(18)
C6 C7 1.4725(17)
C7 N8 1.3377(16)
C7 C11 1.4107(17)
N8 N9 1.3400(15)
N9 N10 1.3298(14)
N9 C20 1.4272(15)
N10 C11 1.3435(16)
C11 C12 1.4802(17)
C12 O13 1.2230(15)
C12 C14 1.4856(17)
C14 C15 1.3960(17)
C14 C19 1.3984(17)
C15 H15 0.9500
C15 C16 1.3877(18)
C16 H16 0.9500
C16 C17 1.3862(19)
C17 H17 0.9500
C17 C18 1.3907(19)
C18 H18 0.9500
C18 C19 1.3842(18)
C19 H19 0.9500
C20 C21 1.3911(17)
C20 C25 1.3896(17)
C21 H21 0.9500
C21 C22 1.3857(17)
C22 H22 0.9500
C22 C23 1.4106(17)
C23 C24 1.4142(17)
C23 N26 1.3709(16)
C24 H24 0.9500
C24 C25 1.3835(17)
C25 H25 0.9500
N26 C27 1.4512(17)
N26 C28 1.4491(17)
C27 H27A 0.9800
C27 H27B 0.9800
C27 H27C 0.9800
C28 H28A 0.9800
C28 H28B 0.9800
C28 H28C 0.9800

loop_
_geom_torsion_atom_site_label_1
_geom_torsion_atom_site_label_2
_geom_torsion_atom_site_label_3
_geom_torsion_atom_site_label_4
_geom_torsion
C1 C2 C3 C4 -0.5(2)
C1 C6 C7 N8 134.87(12)
C1 C6 C7 C11 -36.66(19)
C2 C1 C6 C5 0.70(19)
C2 C1 C6 C7 -175.54(12)
C2 C3 C4 C5 0.9(2)
C3 C4 C5 C6 -0.5(2)
C4 C5 C6 C1 -0.27(18)
C4 C5 C6 C7 175.90(12)
C5 C6 C7 N8 -41.28(17)
C5 C6 C7 C11 147.19(13)
C6 C1 C2 C3 -0.3(2)
C6 C7 N8 N9 -172.97(10)
C6 C7 C11 N10 171.83(11)
C6 C7 C11 C12 -17.1(2)
C7 N8 N9 N10 0.14(13)
C7 N8 N9 C20 174.76(10)
C7 C11 C12 O13 -26.44(19)
C7 C11 C12 C14 154.53(12)
N8 C7 C11 N10 -0.58(13)
N8 C7 C11 C12 170.45(11)
N8 N9 N10 C11 -0.49(13)
N8 N9 C20 C21 12.15(16)
N8 N9 C20 C25 -166.05(10)
N9 N10 C11 C7 0.62(12)
N9 N10 C11 C12 -171.16(10)
N9 C20 C21 C22 -178.17(10)
N9 C20 C25 C24 177.91(11)
N10 N9 C20 C21 -173.59(10)
N10 N9 C20 C25 8.21(16)
N10 C11 C12 O13 143.58(12)
N10 C11 C12 C14 -35.44(16)
C11 C7 N8 N9 0.26(12)
C11 C12 C14 C15 -29.88(17)
C11 C12 C14 C19 153.70(11)
C12 C14 C15 C16 -175.54(11)
C12 C14 C19 C18 177.79(11)
O13 C12 C14 C15 151.11(12)
O13 C12 C14 C19 -25.31(17)
C14 C15 C16 C17 -2.40(19)
C15 C14 C19 C18 1.29(18)
C15 C16 C17 C18 1.9(2)
C16 C17 C18 C19 0.2(2)
C17 C18 C19 C14 -1.82(19)
C19 C14 C15 C16 0.82(18)
C20 N9 N10 C11 -175.10(10)
C20 C21 C22 C23 0.24(18)
C21 C20 C25 C24 -0.31(17)
C21 C22 C23 C24 -0.25(17)
C21 C22 C23 N26 179.68(11)
C22 C23 C24 C25 -0.02(17)
C22 C23 N26 C27 -6.68(18)
C22 C23 N26 C28 -174.38(12)
C23 C24 C25 C20 0.29(18)
C24 C23 N26 C27 173.25(11)
C24 C23 N26 C28 5.55(18)
C25 C20 C21 C22 0.04(17)
N26 C23 C24 C25 -179.95(11)
